data_8106118
loop_
_publ_author_name
'Li, Zhong-Yan'
'Zhang, Min'
'Yuan, Xian-You'
'Yuan, Lin'

_publ_section_title
;
 Crystal structure of 2-(4-chlorophenyl)-2,3-dihydro-1H-perimidine,
 C17H13Cl1N2
;
_journal_issue 2
_journal_name_full 'Zeitschrift f\"ur Kristallographie - New Crystal Structures'
_journal_page_first 263
_journal_page_last 264
_journal_paper_doi 10.1515/ncrs-2017-0261
_journal_volume 233
_journal_year 2018
_chemical_formula_moiety 'C17 H13 Cl N2'
_chemical_formula_sum 'C17 H13 Cl N2'
_chemical_formula_weight 280.74
_space_group_crystal_system monoclinic
_space_group_IT_number 14
_space_group_name_Hall '-P 2ybc'
_space_group_name_H-M_alt 'P 1 21/c 1'
_atom_sites_solution_hydrogens geom
_atom_sites_solution_primary direct
_cell_angle_alpha 90
_cell_angle_beta 115.366(3)
_cell_angle_gamma 90
_cell_formula_units_Z 4
_cell_length_a 7.830(2)
_cell_length_b 26.688(8)
_cell_length_c 7.362(2)
_cell_measurement_reflns_used 4510
_cell_measurement_temperature 296(2)
_cell_measurement_theta_max 24.94
_cell_measurement_theta_min 2.88
_cell_volume 1390.1(7)
_computing_cell_refinement 'SAINT v8.34A (Bruker, 2013)'
_computing_data_reduction 'SAINT v8.34A (Bruker, 2013)'
_computing_molecular_graphics 'Olex2 (Dolomanov et al., 2009)'
_computing_publication_material 'Olex2 (Dolomanov et al., 2009)'
_computing_structure_refinement 'XL (Sheldrick, 2008)'
_computing_structure_solution 'XS (Sheldrick, 2008)'
_diffrn_ambient_temperature 296.15
_diffrn_measured_fraction_theta_full 1.000
_diffrn_measured_fraction_theta_max 1.000
_diffrn_measurement_device_type 'Bruker APEX-II CCD'
_diffrn_measurement_method '\f and \w scans'
_diffrn_radiation_type MoK\a
_diffrn_radiation_wavelength 0.71073
_diffrn_reflns_av_R_equivalents 0.0189
_diffrn_reflns_av_unetI/netI 0.0130
_diffrn_reflns_Laue_measured_fraction_full 1.000
_diffrn_reflns_Laue_measured_fraction_max 1.000
_diffrn_reflns_limit_h_max 9
_diffrn_reflns_limit_h_min -9
_diffrn_reflns_limit_k_max 31
_diffrn_reflns_limit_k_min -31
_diffrn_reflns_limit_l_max 8
_diffrn_reflns_limit_l_min -8
_diffrn_reflns_number 13162
_diffrn_reflns_point_group_measured_fraction_full 1.000
_diffrn_reflns_point_group_measured_fraction_max 1.000
_diffrn_reflns_theta_full 25.010
_diffrn_reflns_theta_max 25.010
_diffrn_reflns_theta_min 1.526
_diffrn_standards_number 0
_exptl_absorpt_coefficient_mu 0.265
_exptl_absorpt_correction_T_max 0.7456
_exptl_absorpt_correction_T_min 0.7068
_exptl_absorpt_correction_type multi-scan
_exptl_absorpt_process_details
;
SADABS-2014/5 (Bruker,2014/5) was used for absorption correction.
wR2(int) was 0.0612 before and 0.0366 after correction.
The Ratio of minimum to maximum transmission is 0.9480.
The \l/2 correction factor is 0.00150.
;
_exptl_crystal_density_diffrn 1.341
_exptl_crystal_description block
_exptl_crystal_F_000 584
_refine_diff_density_max 0.716
_refine_diff_density_min -0.385
_refine_diff_density_rms 0.045
_refine_ls_extinction_coef .
_refine_ls_extinction_method none
_refine_ls_goodness_of_fit_ref 1.054
_refine_ls_hydrogen_treatment constr
_refine_ls_matrix_type full
_refine_ls_number_parameters 181
_refine_ls_number_reflns 2450
_refine_ls_number_restraints 2
_refine_ls_restrained_S_all 1.059
_refine_ls_R_factor_all 0.0690
_refine_ls_R_factor_gt 0.0604
_refine_ls_shift/su_max 0.001
_refine_ls_shift/su_mean 0.000
_refine_ls_structure_factor_coef Fsqd
_refine_ls_weighting_details 'w=1/[\s^2^(Fo^2^)+(0.0858P)^2^+0.8441P] where P=(Fo^2^+2Fc^2^)/3'
_refine_ls_weighting_scheme calc
_refine_ls_wR_factor_gt 0.1682
_refine_ls_wR_factor_ref 0.1761
_reflns_Friedel_coverage 0.000
_reflns_Friedel_fraction_full .
_reflns_Friedel_fraction_max .
_reflns_number_gt 2043
_reflns_number_total 2450
_reflns_threshold_expression 'I > 2\s(I)'
_cod_data_source_file suppl_ncrs-2017-0261_suppl.cif
_cod_data_source_block 1
_cod_database_code 8106118
_shelx_space_group_comment
;
The symmetry employed for this shelxl refinement is uniquely defined
by the following loop, which should always be used as a source of
symmetry information in preference to the above space-group names.
They are only intended as comments.
;
_olex2_refinement_description
;
1. Fixed Uiso
 At 1.2 times of:
  All C(H) groups, All N(H) groups
2. Rigid bond restraints
 N1, C11
 with sigma for 1-2 distances of 0.002 and sigma for 1-3 distances of 0.001
 N2, C11
 with sigma for 1-2 distances of 0.002 and sigma for 1-3 distances of 0.001
3.a Ternary CH refined with riding coordinates:
 C11(H11)
3.b Aromatic/amide H refined with riding coordinates:
 N1(H1), N2(H2), C5(H5), C9(H9), C3(H3), C17(H17), C13(H13), C7(H7), C14(H14),
 C4(H4), C16(H16), C8(H8)
;
_olex2_submission_special_instructions 'No special instructions were received'

loop_
_space_group_symop_operation_xyz
'x, y, z'
'-x, y+1/2, -z+1/2'
'-x, -y, -z'
'x, -y-1/2, z-1/2'

loop_
_atom_site_label
_atom_site_type_symbol
_atom_site_fract_x
_atom_site_fract_y
_atom_site_fract_z
_atom_site_U_iso_or_equiv
_atom_site_adp_type
_atom_site_occupancy
_atom_site_site_symmetry_order
_atom_site_calc_flag
_atom_site_refinement_flags_posn
_atom_site_refinement_flags_adp
_atom_site_refinement_flags_occupancy
_atom_site_disorder_assembly
_atom_site_disorder_group
Cl1 Cl 0.84345(14) 0.05408(4) 0.04791(16) 0.1146(5) Uani 1 1 d . . . . .
C1 C 0.5087(4) -0.16423(8) 0.7024(4) 0.0477(6) Uani 1 1 d . . . . .
N1 N 0.7461(3) -0.11992(8) 0.6442(3) 0.0575(6) Uani 1 1 d . U . . .
H1 H 0.8485 -0.1026 0.6950 0.069 Uiso 1 1 calc R . . . .
N2 N 0.4288(3) -0.10693(9) 0.4274(3) 0.0594(6) Uani 1 1 d . U . . .
H2 H 0.3580 -0.0826 0.3600 0.071 Uiso 1 1 calc R . . . .
C2 C 0.7028(4) -0.15438(9) 0.7587(4) 0.0487(6) Uani 1 1 d . . . . .
C6 C 0.4554(4) -0.19745(9) 0.8204(4) 0.0570(7) Uani 1 1 d . . . . .
C10 C 0.3679(4) -0.14081(9) 0.5303(4) 0.0510(6) Uani 1 1 d . . . . .
C15 C 0.7723(4) 0.00574(11) 0.1588(4) 0.0640(8) Uani 1 1 d . . . . .
C12 C 0.6697(4) -0.07037(11) 0.3424(4) 0.0603(7) Uani 1 1 d . . . . .
C5 C 0.5993(5) -0.21972(10) 0.9916(5) 0.0684(8) Uani 1 1 d . . . . .
H5 H 0.5672 -0.2411 1.0719 0.082 Uiso 1 1 calc R . . . .
C9 C 0.1803(4) -0.15090(11) 0.4774(5) 0.0655(7) Uani 1 1 d . . . . .
H9 H 0.0873 -0.1356 0.3652 0.079 Uiso 1 1 calc R . . . .
C3 C 0.8395(4) -0.17769(10) 0.9256(4) 0.0613(7) Uani 1 1 d . . . . .
H3 H 0.9669 -0.1718 0.9615 0.074 Uiso 1 1 calc R . . . .
C11 C 0.6143(4) -0.11414(11) 0.4380(4) 0.0640(7) Uani 1 1 d . U . . .
H11 H 0.6145 -0.1448 0.3650 0.077 Uiso 1 1 calc R . . . .
C17 C 0.6839(4) -0.07822(11) 0.1668(5) 0.0680(8) Uani 1 1 d . . . . .
H17 H 0.6576 -0.1098 0.1081 0.082 Uiso 1 1 calc R . . . .
C13 C 0.7044(5) -0.02322(13) 0.4253(5) 0.0792(9) Uani 1 1 d . . . . .
H13 H 0.6926 -0.0173 0.5438 0.095 Uiso 1 1 calc R . . . .
C7 C 0.2607(5) -0.20678(11) 0.7595(5) 0.0714(8) Uani 1 1 d . . . . .
H7 H 0.2225 -0.2284 0.8342 0.086 Uiso 1 1 calc R . . . .
C14 C 0.7570(5) 0.01559(12) 0.3348(5) 0.0803(9) Uani 1 1 d . . . . .
H14 H 0.7812 0.0474 0.3915 0.096 Uiso 1 1 calc R . . . .
C4 C 0.7847(5) -0.21022(11) 1.0401(4) 0.0694(8) Uani 1 1 d . . . . .
H4 H 0.8772 -0.2257 1.1521 0.083 Uiso 1 1 calc R . . . .
C16 C 0.7359(4) -0.04066(13) 0.0749(5) 0.0724(8) Uani 1 1 d . . . . .
H16 H 0.7463 -0.0468 -0.0443 0.087 Uiso 1 1 calc R . . . .
C8 C 0.1292(5) -0.18432(12) 0.5926(6) 0.0740(9) Uani 1 1 d . . . . .
H8 H 0.0019 -0.1913 0.5537 0.089 Uiso 1 1 calc R . . . .

loop_
_atom_site_aniso_label
_atom_site_aniso_U_11
_atom_site_aniso_U_22
_atom_site_aniso_U_33
_atom_site_aniso_U_23
_atom_site_aniso_U_13
_atom_site_aniso_U_12
Cl1 0.0851(7) 0.1330(9) 0.1012(7) 0.0594(6) 0.0165(5) -0.0342(6)
C1 0.0597(15) 0.0394(12) 0.0505(13) -0.0061(10) 0.0298(12) -0.0011(10)
N1 0.0524(12) 0.0620(13) 0.0574(12) 0.0060(10) 0.0229(9) -0.0065(10)
N2 0.0556(12) 0.0604(13) 0.0607(13) 0.0134(10) 0.0236(11) 0.0023(10)
C2 0.0581(14) 0.0445(13) 0.0478(13) -0.0025(10) 0.0267(11) 0.0028(11)
C6 0.0770(18) 0.0419(13) 0.0652(16) -0.0041(12) 0.0431(15) -0.0034(12)
C10 0.0561(14) 0.0440(13) 0.0574(14) -0.0028(11) 0.0285(12) -0.0025(11)
C15 0.0515(15) 0.0742(19) 0.0634(17) 0.0224(14) 0.0216(13) -0.0029(13)
C12 0.0584(16) 0.0630(16) 0.0612(16) 0.0089(13) 0.0272(13) 0.0000(12)
C5 0.100(2) 0.0495(15) 0.0677(18) 0.0105(13) 0.0475(17) 0.0048(15)
C9 0.0558(16) 0.0630(16) 0.0756(18) -0.0032(14) 0.0262(14) -0.0032(13)
C3 0.0630(17) 0.0613(16) 0.0588(16) 0.0025(13) 0.0254(13) 0.0089(13)
C11 0.0672(15) 0.0671(17) 0.0613(14) 0.0039(13) 0.0311(12) -0.0007(13)
C17 0.0750(19) 0.0647(17) 0.0733(19) -0.0085(14) 0.0404(16) -0.0091(14)
C13 0.104(3) 0.086(2) 0.0663(19) -0.0055(17) 0.0547(19) -0.0061(19)
C7 0.086(2) 0.0571(17) 0.091(2) 0.0003(16) 0.0575(19) -0.0106(15)
C14 0.097(2) 0.0575(17) 0.091(2) -0.0100(16) 0.045(2) -0.0072(16)
C4 0.090(2) 0.0583(17) 0.0576(16) 0.0109(13) 0.0295(15) 0.0166(15)
C16 0.0737(19) 0.093(2) 0.0602(17) -0.0048(16) 0.0381(15) -0.0141(17)
C8 0.0661(18) 0.0683(19) 0.103(2) -0.0096(17) 0.0508(19) -0.0133(15)

loop_
_atom_type_symbol
_atom_type_description
_atom_type_scat_dispersion_real
_atom_type_scat_dispersion_imag
_atom_type_scat_source
C C 0.0033 0.0016 'International Tables Vol C Tables 4.2.6.8 and 6.1.1.4'
H H 0.0000 0.0000 'International Tables Vol C Tables 4.2.6.8 and 6.1.1.4'
Cl Cl 0.1484 0.1585 'International Tables Vol C Tables 4.2.6.8 and 6.1.1.4'
N N 0.0061 0.0033 'International Tables Vol C Tables 4.2.6.8 and 6.1.1.4'

loop_
_geom_angle_atom_site_label_1
_geom_angle_atom_site_label_2
_geom_angle_atom_site_label_3
_geom_angle
_geom_angle_site_symmetry_1
_geom_angle_site_symmetry_3
C2 C1 C6 119.7(2) . .
C2 C1 C10 120.3(2) . .
C10 C1 C6 120.0(2) . .
C2 N1 C11 117.6(2) . .
C10 N2 C11 117.4(2) . .
N1 C2 C1 117.2(2) . .
C3 C2 C1 120.0(2) . .
C3 C2 N1 122.8(2) . .
C5 C6 C1 118.5(3) . .
C5 C6 C7 123.2(3) . .
C7 C6 C1 118.3(3) . .
N2 C10 C1 117.2(2) . .
C9 C10 C1 119.6(2) . .
C9 C10 N2 123.2(2) . .
C14 C15 Cl1 118.3(3) . .
C16 C15 Cl1 120.6(2) . .
C16 C15 C14 121.1(3) . .
C17 C12 C11 118.5(3) . .
C17 C12 C13 118.8(3) . .
C13 C12 C11 122.7(3) . .
C4 C5 C6 120.6(3) . .
C10 C9 C8 120.0(3) . .
C2 C3 C4 119.6(3) . .
N1 C11 N2 109.0(2) . .
N1 C11 C12 110.8(2) . .
N2 C11 C12 110.8(2) . .
C12 C17 C16 121.4(3) . .
C12 C13 C14 120.9(3) . .
C8 C7 C6 120.4(3) . .
C15 C14 C13 118.2(3) . .
C5 C4 C3 121.7(3) . .
C15 C16 C17 119.5(3) . .
C7 C8 C9 121.7(3) . .

loop_
_geom_bond_atom_site_label_1
_geom_bond_atom_site_label_2
_geom_bond_distance
_geom_bond_site_symmetry_2
Cl1 C15 1.741(3) .
C1 C2 1.418(4) .
C1 C6 1.423(3) .
C1 C10 1.419(4) .
N1 C2 1.384(3) .
N1 C11 1.432(4) .
N2 C10 1.389(3) .
N2 C11 1.434(4) .
C2 C3 1.384(4) .
C6 C5 1.412(4) .
C6 C7 1.415(4) .
C10 C9 1.375(4) .
C15 C14 1.377(4) .
C15 C16 1.359(4) .
C12 C11 1.519(4) .
C12 C17 1.361(4) .
C12 C13 1.374(4) .
C5 C4 1.362(5) .
C9 C8 1.402(4) .
C3 C4 1.399(4) .
C17 C16 1.366(4) .
C13 C14 1.386(4) .
C7 C8 1.359(5) .
